data_7016276
loop_
_publ_author_name
'Teratani, Takuya'
'Koizumi, Take-Aki'
'Yamamoto, Takakazu'
'Tanaka, Koji'
'Kanbara, Takaki'

_publ_section_title
;
 Deprotonation/protonation of coordinated secondary thioamide units of
 pincer ruthenium complexes: Modulation of voltammetric and
 spectroscopic characterization of the pincer complexes.
;
_journal_issue 35
_journal_name_full 'Dalton transactions (Cambridge, England : 2003)'
_journal_page_first 8879
_journal_page_last 8886
_journal_paper_doi 10.1039/c0dt01283a
_journal_volume 40
_journal_year 2011
_chemical_formula_moiety 'C41 H40 F6 N5 O P Ru S2 '
_chemical_formula_sum 'C41 H40 F6 N5 O P Ru S2'
_chemical_formula_weight 928.95
_space_group_IT_number 2
_symmetry_cell_setting triclinic
_symmetry_Int_Tables_number 2
_symmetry_space_group_name_Hall '-P 1'
_symmetry_space_group_name_H-M 'P -1'
_cell_angle_alpha 77.43(2)
_cell_angle_beta 86.74(3)
_cell_angle_gamma 64.02(4)
_cell_formula_units_Z 2
_cell_length_a 11.75(2)
_cell_length_b 13.87(3)
_cell_length_c 14.74(3)
_cell_measurement_reflns_used 752
_cell_measurement_temperature 120.1
_cell_measurement_theta_max 27.4
_cell_measurement_theta_min 4.3
_cell_volume 2106(7)
_computing_cell_refinement PROCESS-AUTO
_computing_data_collection PROCESS-AUTO
_computing_data_reduction CrystalStructure
_computing_publication_material 'CrystalStructure 3.8'
_computing_structure_refinement CRYSTALS
_computing_structure_solution SIR2002
_diffrn_detector_area_resol_mean 10.00
_diffrn_measured_fraction_theta_full 0.948
_diffrn_measured_fraction_theta_max 0.948
_diffrn_measurement_device_type 'Rigaku RAXIS-RAPID'
_diffrn_measurement_method \w
_diffrn_radiation_type 'Mo K\a'
_diffrn_radiation_wavelength 0.71075
_diffrn_reflns_av_R_equivalents 0.069
_diffrn_reflns_limit_h_max 14
_diffrn_reflns_limit_h_min -14
_diffrn_reflns_limit_k_max 17
_diffrn_reflns_limit_k_min -15
_diffrn_reflns_limit_l_max 18
_diffrn_reflns_limit_l_min -18
_diffrn_reflns_number 18850
_diffrn_reflns_theta_full 27.23
_diffrn_reflns_theta_max 27.23
_exptl_absorpt_coefficient_mu 0.574
_exptl_absorpt_correction_T_max 0.944
_exptl_absorpt_correction_T_min 0.452
_exptl_absorpt_correction_type multi-scan
_exptl_absorpt_process_details
;
Higashi, T. (1995). Program for Absorption Correction.
Rigaku Corporation, Tokyo, Japan.
;
_exptl_crystal_colour black
_exptl_crystal_density_diffrn 1.465
_exptl_crystal_density_method 'not measured'
_exptl_crystal_description platelet
_exptl_crystal_F_000 948.00
_exptl_crystal_size_max 0.10
_exptl_crystal_size_mid 0.10
_exptl_crystal_size_min 0.10
_refine_diff_density_max 1.17
_refine_diff_density_min -2.21
_refine_ls_extinction_method none
_refine_ls_goodness_of_fit_ref 0.977
_refine_ls_hydrogen_treatment refall
_refine_ls_number_parameters 554
_refine_ls_number_reflns 5427
_refine_ls_R_factor_gt 0.0726
_refine_ls_shift/su_max 0.0034
_refine_ls_structure_factor_coef F
_refine_ls_weighting_details 'w = 1/[0.0059Fo^2^ + 1.0000\s(Fo^2^)]'
_refine_ls_weighting_scheme calc
_refine_ls_wR_factor_ref 0.1048
_reflns_number_gt 5368
_reflns_number_total 8913
_reflns_threshold_expression F^2^>2.0\s(F^2^)
_cod_data_source_file c0dt01283a.txt
_cod_data_source_block '_Complex'
_cod_original_formula_sum 'C41 H40 F6 N5 O P Ru S2 '
_cod_database_code 7016276

loop_
_symmetry_equiv_pos_site_id
_symmetry_equiv_pos_as_xyz
1 +X,+Y,+Z
2 -X,-Y,-Z

loop_
_atom_site_label
_atom_site_type_symbol
_atom_site_fract_x
_atom_site_fract_y
_atom_site_fract_z
_atom_site_U_iso_or_equiv
_atom_site_adp_type
_atom_site_occupancy
_atom_site_symmetry_multiplicity
_atom_site_calc_flag
_atom_site_refinement_flags
Ru(1) Ru 0.38488(6) 0.33224(5) 0.85875(4) 0.03251(16) Uani 1.00 1 d .
S(2) S 0.22120(18) 0.46983(15) 0.92347(14) 0.0370(5) Uani 1.00 1 d .
S(3) S 0.51372(19) 0.22322(16) 0.75517(14) 0.0412(5) Uani 1.00 1 d .
P(4) P 0.7011(2) 0.81210(19) 0.63942(16) 0.0497(6) Uani 1.00 1 d .
F(1) F 0.8453(8) 0.7775(10) 0.6232(5) 0.156(4) Uani 1.00 1 d .
F(2) F 0.6637(7) 0.8811(5) 0.5336(3) 0.087(2) Uani 1.00 1 d .
F(3) F 0.5593(6) 0.8343(9) 0.6575(4) 0.161(3) Uani 1.00 1 d .
F(4) F 0.7414(4) 0.7388(3) 0.7463(3) 0.0538(14) Uani 1.00 1 d .
F(5) F 0.7157(7) 0.7055(5) 0.6050(4) 0.089(2) Uani 1.00 1 d .
F(6) F 0.6844(16) 0.9127(5) 0.6770(6) 0.224(5) Uani 1.00 1 d .
O(1) O 0.9514(7) 0.8415(6) 0.2833(5) 0.078(2) Uani 1.00 1 d .
N(1) N 0.3451(5) 0.2051(5) 0.9357(4) 0.0372(17) Uani 1.00 1 d .
N(2) N 0.5002(5) 0.2812(4) 0.9761(4) 0.0337(16) Uani 1.00 1 d .
N(3) N 0.4458(7) 0.2322(5) 0.5797(4) 0.048(2) Uani 1.00 1 d .
N(4) N -0.0154(6) 0.5953(5) 0.8532(5) 0.0436(19) Uani 1.00 1 d .
N(12) N 0.4822(5) 0.4316(5) 0.8268(4) 0.0390(17) Uani 1.00 1 d .
C(1) C 0.2520(7) 0.3857(5) 0.7546(5) 0.039(2) Uani 1.00 1 d .
C(2) C 0.0984(7) 0.5146(6) 0.8421(5) 0.040(2) Uani 1.00 1 d .
C(3) C 0.5490(8) 0.5614(6) 0.7272(6) 0.047(2) Uani 1.00 1 d .
C(4) C 0.4871(6) 0.2074(5) 1.0498(5) 0.0347(19) Uani 1.00 1 d .
C(17) C 0.6376(7) 0.3134(6) 1.0687(5) 0.045(2) Uani 1.00 1 d .
C(18) C 0.3876(7) 0.0724(6) 1.0856(6) 0.045(2) Uani 1.00 1 d .
C(20) C 0.1216(7) 0.4638(6) 0.7625(5) 0.041(2) Uani 1.00 1 d .
C(21) C 0.2724(7) 0.1601(6) 0.9085(6) 0.040(2) Uani 1.00 1 d .
C(22) C 0.2751(7) 0.3419(6) 0.6704(5) 0.042(2) Uani 1.00 1 d .
C(23) C 0.4083(7) 0.2656(6) 0.6609(5) 0.039(2) Uani 1.00 1 d .
C(24) C 0.4033(6) 0.1600(5) 1.0252(5) 0.037(2) Uani 1.00 1 d .
C(25) C 0.0235(8) 0.4869(7) 0.6978(6) 0.053(2) Uani 1.00 1 d .
C(26) C 0.5501(7) 0.1850(6) 1.1357(5) 0.043(2) Uani 1.00 1 d .
C(27) C 0.6461(7) 0.4717(6) 0.8817(5) 0.041(2) Uani 1.00 1 d .
C(28) C -0.0051(7) 0.7520(6) 0.9077(6) 0.042(2) Uani 1.00 1 d .
C(29) C 0.6254(7) 0.2383(6) 1.1448(5) 0.045(2) Uani 1.00 1 d .
C(30) C 0.6360(8) 0.5454(7) 0.7976(6) 0.050(2) Uani 1.00 1 d .
C(31) C 0.2576(7) 0.0712(6) 0.9660(6) 0.047(2) Uani 1.00 1 d .
C(33) C 0.4737(7) 0.5038(6) 0.7440(5) 0.040(2) Uani 1.00 1 d .
C(34) C 0.0435(7) 0.7764(6) 0.9809(6) 0.048(2) Uani 1.00 1 d .
C(36) C 0.5684(6) 0.4154(6) 0.8951(5) 0.038(2) Uani 1.00 1 d .
C(37) C 0.3139(7) 0.0273(6) 1.0566(6) 0.048(2) Uani 1.00 1 d .
C(38) C 0.1752(8) 0.3680(7) 0.6051(6) 0.054(2) Uani 1.00 1 d .
C(39) C 0.5726(6) 0.3362(6) 0.9832(5) 0.040(2) Uani 1.00 1 d .
C(40) C -0.0442(7) 0.6576(6) 0.9273(6) 0.048(2) Uani 1.00 1 d .
C(41) C 0.0688(7) 0.8705(7) 0.9643(7) 0.052(2) Uani 1.00 1 d .
C(42) C 0.0476(9) 0.9382(7) 0.8748(7) 0.057(3) Uani 1.00 1 d .
C(43) C -0.0246(9) 0.8208(7) 0.8188(6) 0.055(2) Uani 1.00 1 d .
C(44) C 0.0510(8) 0.4384(7) 0.6198(6) 0.054(2) Uani 1.00 1 d .
C(45) C 0.6270(9) 0.3284(8) 0.5236(6) 0.060(2) Uani 1.00 1 d .
C(46) C 0.6539(9) 0.2216(8) 0.5155(5) 0.052(2) Uani 1.00 1 d .
C(48) C 0.5764(9) 0.1603(7) 0.5628(6) 0.059(2) Uani 1.00 1 d .
C(49) C 0.0002(9) 0.9130(7) 0.8031(6) 0.061(3) Uani 1.00 1 d .
C(51) C 0.7444(10) 0.9508(8) 0.3194(8) 0.077(3) Uani 1.00 1 d .
C(52) C 0.7023(10) 0.3834(10) 0.4834(7) 0.076(3) Uani 1.00 1 d .
C(53) C 0.8768(10) 0.8825(9) 0.3587(8) 0.078(3) Uani 1.00 1 d .
C(56) C 1.0826(12) 0.7754(11) 0.3176(9) 0.101(4) Uani 1.00 1 d .
C(57) C 0.8032(13) 0.3303(13) 0.4346(8) 0.088(4) Uani 1.00 1 d .
C(59) C 0.7582(12) 0.1709(12) 0.4648(8) 0.092(4) Uani 1.00 1 d .
C(62) C 1.1604(12) 0.7397(12) 0.2398(9) 0.125(5) Uani 1.00 1 d .
C(64) C 0.8340(13) 0.2293(15) 0.4235(10) 0.111(5) Uani 1.00 1 d .
H(1) H 0.3683 0.2578 0.5297 0.058 Uiso 1.00 1 c R
H(2) H -0.0878 0.6266 0.8076 0.051 Uiso 1.00 1 c R
H(3) H 0.5416 0.6097 0.6689 0.054 Uiso 1.00 1 c R
H(4) H 0.6897 0.3487 1.0736 0.050 Uiso 1.00 1 c R
H(5) H 0.4259 0.0452 1.1466 0.049 Uiso 1.00 1 c R
H(6) H 0.2328 0.1891 0.8480 0.047 Uiso 1.00 1 c R
H(7) H 0.5418 0.1340 1.1871 0.045 Uiso 1.00 1 c R
H(8) H 0.7047 0.4586 0.9298 0.051 Uiso 1.00 1 c R
H(9) H 0.6669 0.2244 1.2029 0.050 Uiso 1.00 1 c R
H(10) H 0.6855 0.5853 0.7883 0.060 Uiso 1.00 1 c R
H(11) H 0.2079 0.0413 0.9446 0.056 Uiso 1.00 1 c R
H(12) H 0.4147 0.5151 0.6969 0.044 Uiso 1.00 1 c R
H(13) H 0.0584 0.7304 1.0413 0.054 Uiso 1.00 1 c R
H(14) H 0.3039 -0.0323 1.0961 0.051 Uiso 1.00 1 c R
H(16) H 0.1013 0.8864 1.0137 0.065 Uiso 1.00 1 c R
H(17) H 0.0648 1.0005 0.8640 0.073 Uiso 1.00 1 c R
H(18) H -0.0545 0.8034 0.7690 0.072 Uiso 1.00 1 c R
H(19) H -0.0158 0.9594 0.7429 0.075 Uiso 1.00 1 c R
H(20) H -0.1329 0.6876 0.9356 0.053 Uiso 1.00 1 c R
H(21) H -0.0006 0.6076 0.9828 0.053 Uiso 1.00 1 c R
H(22) H 0.5549 0.3653 0.5568 0.068 Uiso 1.00 1 c R
H(24) H 0.6814 0.4551 0.4919 0.084 Uiso 1.00 1 c R
H(25) H 0.8529 0.3669 0.4077 0.110 Uiso 1.00 1 c R
H(26) H 0.7790 0.0988 0.4573 0.116 Uiso 1.00 1 c R
H(27) H 0.9046 0.1940 0.3884 0.140 Uiso 1.00 1 c R
H(28) H -0.0612 0.5353 0.7076 0.062 Uiso 1.00 1 c R
H(29) H 0.1942 0.3371 0.5515 0.066 Uiso 1.00 1 c R
H(30) H -0.0155 0.4537 0.5772 0.063 Uiso 1.00 1 c R
H(31) H 0.6173 0.1161 0.6210 0.066 Uiso 1.00 1 c R
H(32) H 0.5752 0.1146 0.5237 0.066 Uiso 1.00 1 c R
H(33) H 0.8801 0.8237 0.4074 0.085 Uiso 1.00 1 c R
H(34) H 0.9051 0.9272 0.3823 0.085 Uiso 1.00 1 c R
H(35) H 1.1104 0.8172 0.3460 0.107 Uiso 1.00 1 c R
H(36) H 1.0889 0.7121 0.3621 0.107 Uiso 1.00 1 c R
H(37) H 0.7309 1.0247 0.2961 0.086 Uiso 1.00 1 c R
H(38) H 0.6854 0.9488 0.3658 0.086 Uiso 1.00 1 c R
H(39) H 0.7332 0.9213 0.2701 0.086 Uiso 1.00 1 c R
H(40) H 1.1647 0.6720 0.2319 0.123 Uiso 1.00 1 c R
H(41) H 1.2435 0.7313 0.2508 0.123 Uiso 1.00 1 c R
H(42) H 1.1231 0.7946 0.1852 0.123 Uiso 1.00 1 c R

loop_
_atom_site_aniso_label
_atom_site_aniso_U_11
_atom_site_aniso_U_22
_atom_site_aniso_U_33
_atom_site_aniso_U_12
_atom_site_aniso_U_13
_atom_site_aniso_U_23
Ru(1) 0.0257(3) 0.0330(3) 0.0356(3) -0.0111(2) -0.0040(2) -0.0035(2)
S(2) 0.0261(9) 0.0363(9) 0.0474(11) -0.0124(8) -0.0032(8) -0.0079(8)
S(3) 0.0348(10) 0.0417(10) 0.0410(11) -0.0122(8) -0.0003(8) -0.0064(8)
P(4) 0.0551(14) 0.0471(12) 0.0417(13) -0.0195(11) -0.0027(10) -0.0046(10)
F(1) 0.106(6) 0.326(14) 0.072(4) -0.152(8) -0.000(4) 0.014(6)
F(2) 0.148(6) 0.073(3) 0.042(3) -0.057(4) -0.016(3) 0.009(2)
F(3) 0.042(4) 0.265(11) 0.056(4) 0.021(5) -0.005(3) 0.009(5)
F(4) 0.050(3) 0.057(2) 0.046(2) -0.018(2) -0.013(2) -0.001(2)
F(5) 0.127(6) 0.072(3) 0.067(4) -0.039(4) -0.027(3) -0.013(3)
F(6) 0.50(2) 0.047(3) 0.094(6) -0.086(8) -0.117(9) 0.015(3)
O(1) 0.061(4) 0.071(4) 0.069(4) -0.006(3) 0.015(3) -0.004(3)
N(1) 0.025(3) 0.041(3) 0.038(3) -0.009(2) -0.001(2) -0.006(2)
N(2) 0.020(3) 0.035(3) 0.040(3) -0.007(2) -0.005(2) -0.005(2)
N(3) 0.050(4) 0.053(4) 0.041(4) -0.023(3) 0.006(3) -0.014(3)
N(4) 0.029(3) 0.037(3) 0.061(4) -0.010(2) -0.008(3) -0.012(3)
N(12) 0.025(3) 0.044(3) 0.042(3) -0.010(2) -0.001(2) -0.009(3)
C(1) 0.040(4) 0.032(3) 0.042(4) -0.018(3) -0.004(3) 0.002(3)
C(2) 0.029(4) 0.040(4) 0.050(4) -0.016(3) -0.007(3) -0.004(3)
C(3) 0.045(5) 0.041(4) 0.049(5) -0.017(3) 0.009(4) 0.000(3)
C(4) 0.026(3) 0.031(3) 0.036(4) -0.006(3) 0.000(3) 0.002(3)
C(17) 0.025(3) 0.048(4) 0.052(5) -0.005(3) -0.012(3) -0.014(3)
C(18) 0.031(4) 0.042(4) 0.051(5) -0.007(3) 0.005(3) -0.005(3)
C(20) 0.035(4) 0.037(4) 0.047(4) -0.014(3) -0.008(3) -0.004(3)
C(21) 0.027(3) 0.034(3) 0.058(5) -0.012(3) -0.001(3) -0.008(3)
C(22) 0.039(4) 0.043(4) 0.042(4) -0.015(3) -0.004(3) -0.008(3)
C(23) 0.048(4) 0.035(3) 0.033(4) -0.019(3) -0.004(3) -0.002(3)
C(24) 0.027(3) 0.032(3) 0.043(4) -0.006(3) 0.006(3) -0.006(3)
C(25) 0.037(4) 0.058(5) 0.062(5) -0.019(4) -0.011(4) -0.006(4)
C(26) 0.035(4) 0.041(4) 0.038(4) -0.008(3) 0.002(3) 0.003(3)
C(27) 0.033(4) 0.044(4) 0.050(5) -0.018(3) 0.004(3) -0.012(3)
C(28) 0.028(4) 0.045(4) 0.051(5) -0.012(3) 0.002(3) -0.013(3)
C(29) 0.034(4) 0.052(4) 0.039(4) -0.011(3) -0.010(3) -0.001(3)
C(30) 0.037(4) 0.048(4) 0.066(5) -0.020(3) 0.002(4) -0.007(4)
C(31) 0.027(4) 0.044(4) 0.070(6) -0.015(3) 0.006(3) -0.011(4)
C(33) 0.038(4) 0.037(3) 0.035(4) -0.011(3) -0.004(3) -0.002(3)
C(34) 0.031(4) 0.049(4) 0.055(5) -0.007(3) -0.004(3) -0.013(4)
C(36) 0.026(3) 0.037(3) 0.045(4) -0.011(3) 0.004(3) -0.008(3)
C(37) 0.030(4) 0.033(4) 0.065(5) -0.007(3) 0.007(3) 0.005(3)
C(38) 0.049(5) 0.067(5) 0.048(5) -0.026(4) -0.001(4) -0.014(4)
C(39) 0.020(3) 0.043(4) 0.048(4) -0.004(3) -0.006(3) -0.012(3)
C(40) 0.027(4) 0.040(4) 0.066(5) -0.007(3) 0.002(3) -0.009(4)
C(41) 0.033(4) 0.056(5) 0.074(6) -0.018(4) 0.005(4) -0.032(4)
C(42) 0.051(5) 0.057(5) 0.074(6) -0.030(4) 0.007(4) -0.022(5)
C(43) 0.060(6) 0.060(5) 0.061(6) -0.038(4) 0.001(4) -0.016(4)
C(44) 0.048(5) 0.062(5) 0.047(5) -0.020(4) -0.014(4) -0.007(4)
C(45) 0.047(5) 0.070(6) 0.053(5) -0.026(4) -0.008(4) 0.013(4)
C(46) 0.054(5) 0.067(5) 0.033(4) -0.026(4) 0.005(3) -0.008(4)
C(48) 0.064(6) 0.049(5) 0.052(5) -0.014(4) 0.002(4) -0.013(4)
C(49) 0.073(6) 0.061(5) 0.055(6) -0.039(5) 0.007(5) -0.004(4)
C(51) 0.070(7) 0.071(6) 0.075(7) -0.025(6) -0.008(5) 0.006(5)
C(52) 0.066(7) 0.087(7) 0.057(6) -0.032(6) -0.011(5) 0.018(5)
C(53) 0.061(7) 0.075(7) 0.076(7) -0.019(5) 0.005(5) 0.002(5)
C(56) 0.087(9) 0.094(9) 0.086(9) -0.007(7) -0.023(7) -0.012(7)
C(57) 0.083(9) 0.129(11) 0.064(7) -0.061(8) 0.005(6) -0.010(7)
C(59) 0.079(8) 0.122(10) 0.089(8) -0.045(8) 0.032(7) -0.057(8)
C(62) 0.068(8) 0.132(12) 0.106(10) 0.034(8) -0.022(7) -0.056(9)
C(64) 0.090(10) 0.153(13) 0.107(11) -0.060(10) 0.065(8) -0.064(10)

loop_
_atom_type_symbol
_atom_type_description
_atom_type_scat_dispersion_real
_atom_type_scat_dispersion_imag
_atom_type_scat_source
C C 0.003 0.002
;
International Tables for Crystallography
(1992, Vol. C, Tables 4.2.6.8 and 6.1.1.4)
;
H H 0.000 0.000
;
International Tables for Crystallography
(1992, Vol. C, Table 6.1.1.4)
;
O O 0.011 0.006
;
International Tables for Crystallography
(1992, Vol. C, Tables 4.2.6.8 and 6.1.1.4)
;
N N 0.006 0.003
;
International Tables for Crystallography
(1992, Vol. C, Tables 4.2.6.8 and 6.1.1.4)
;
S S 0.125 0.123
;
International Tables for Crystallography
(1992, Vol. C, Tables 4.2.6.8 and 6.1.1.4)
;
Ru Ru -1.259 0.836
;
International Tables for Crystallography
(1992, Vol. C, Tables 4.2.6.8 and 6.1.1.4)
;
P P 0.102 0.094
;
International Tables for Crystallography
(1992, Vol. C, Tables 4.2.6.8 and 6.1.1.4)
;
F F 0.017 0.010
;
International Tables for Crystallography
(1992, Vol. C, Tables 4.2.6.8 and 6.1.1.4)
;

loop_
_geom_angle_atom_site_label_1
_geom_angle_atom_site_label_2
_geom_angle_atom_site_label_3
_geom_angle
_geom_angle_publ_flag
S(2) Ru(1) S(3) 163.96(6) yes
S(2) Ru(1) N(1) 93.80(17) yes
S(2) Ru(1) N(2) 91.43(16) yes
S(2) Ru(1) N(12) 90.26(17) yes
S(2) Ru(1) C(1) 82.6(2) yes
S(3) Ru(1) N(1) 93.28(18) yes
S(3) Ru(1) N(2) 104.10(16) yes
S(3) Ru(1) N(12) 89.06(18) yes
S(3) Ru(1) C(1) 82.3(2) yes
N(1) Ru(1) N(2) 78.3(2) yes
N(1) Ru(1) N(12) 156.2(2) yes
N(1) Ru(1) C(1) 97.4(3) yes
N(2) Ru(1) N(12) 78.2(2) yes
N(2) Ru(1) C(1) 172.4(2) yes
N(12) Ru(1) C(1) 106.4(3) yes
Ru(1) S(2) C(2) 100.8(2) yes
Ru(1) S(3) C(23) 101.4(2) yes
F(1) P(4) F(2) 91.4(4) yes
F(1) P(4) F(3) 174.2(7) yes
F(1) P(4) F(4) 87.9(3) yes
F(1) P(4) F(5) 88.5(6) yes
F(1) P(4) F(6) 93.1(8) yes
F(2) P(4) F(3) 91.2(4) yes
F(2) P(4) F(4) 178.5(3) yes
F(2) P(4) F(5) 88.8(3) yes
F(2) P(4) F(6) 93.4(4) yes
F(3) P(4) F(4) 89.4(3) yes
F(3) P(4) F(5) 86.4(5) yes
F(3) P(4) F(6) 91.8(8) yes
F(4) P(4) F(5) 89.8(3) yes
F(4) P(4) F(6) 87.9(3) yes
F(5) P(4) F(6) 177.1(5) yes
C(53) O(1) C(56) 108.4(8) yes
Ru(1) N(1) C(21) 128.2(4) yes
Ru(1) N(1) C(24) 114.6(6) yes
C(21) N(1) C(24) 117.2(6) yes
Ru(1) N(2) C(4) 118.6(5) yes
Ru(1) N(2) C(39) 118.1(4) yes
C(4) N(2) C(39) 122.4(6) yes
C(23) N(3) C(48) 123.9(7) yes
C(2) N(4) C(40) 125.0(7) yes
Ru(1) N(12) C(33) 126.7(6) yes
Ru(1) N(12) C(36) 115.1(5) yes
C(33) N(12) C(36) 118.1(8) yes
Ru(1) C(1) C(20) 121.9(6) yes
Ru(1) C(1) C(22) 123.4(5) yes
C(20) C(1) C(22) 114.5(7) yes
S(2) C(2) N(4) 120.1(7) yes
S(2) C(2) C(20) 118.5(5) yes
N(4) C(2) C(20) 121.4(7) yes
C(30) C(3) C(33) 119.2(7) yes
N(2) C(4) C(24) 112.4(6) yes
N(2) C(4) C(26) 119.4(8) yes
C(24) C(4) C(26) 128.3(7) yes
C(29) C(17) C(39) 119.7(9) yes
C(24) C(18) C(37) 120.4(7) yes
C(1) C(20) C(2) 115.4(7) yes
C(1) C(20) C(25) 122.3(8) yes
C(2) C(20) C(25) 122.3(6) yes
N(1) C(21) C(31) 122.5(7) yes
C(1) C(22) C(23) 114.4(7) yes
C(1) C(22) C(38) 122.2(7) yes
C(23) C(22) C(38) 123.4(8) yes
S(3) C(23) N(3) 121.9(5) yes
S(3) C(23) C(22) 118.0(6) yes
N(3) C(23) C(22) 120.1(7) yes
N(1) C(24) C(4) 115.3(6) yes
N(1) C(24) C(18) 121.7(8) yes
C(4) C(24) C(18) 123.0(7) yes
C(20) C(25) C(44) 120.4(7) yes
C(4) C(26) C(29) 119.6(7) yes
C(30) C(27) C(36) 119.7(8) yes
C(34) C(28) C(40) 120.2(7) yes
C(34) C(28) C(43) 118.4(9) yes
C(40) C(28) C(43) 121.2(9) yes
C(17) C(29) C(26) 120.2(8) yes
C(3) C(30) C(27) 118.9(9) yes
C(21) C(31) C(37) 120.3(9) yes
N(12) C(33) C(3) 122.4(8) yes
C(28) C(34) C(41) 120.1(8) yes
N(12) C(36) C(27) 121.6(6) yes
N(12) C(36) C(39) 115.4(8) yes
C(27) C(36) C(39) 123.0(7) yes
C(18) C(37) C(31) 117.9(8) yes
C(22) C(38) C(44) 120.3(9) yes
N(2) C(39) C(17) 118.8(7) yes
N(2) C(39) C(36) 112.7(7) yes
C(17) C(39) C(36) 128.6(9) yes
N(4) C(40) C(28) 114.4(7) yes
C(34) C(41) C(42) 120.2(10) yes
C(41) C(42) C(49) 119.2(10) yes
C(28) C(43) C(49) 121.1(10) yes
C(25) C(44) C(38) 120.2(9) yes
C(46) C(45) C(52) 122.9(9) yes
C(45) C(46) C(48) 122.9(8) yes
C(45) C(46) C(59) 116.3(12) yes
C(48) C(46) C(59) 120.8(11) yes
N(3) C(48) C(46) 114.3(7) yes
C(42) C(49) C(43) 121.0(8) yes
C(45) C(52) C(57) 118.5(13) yes
O(1) C(53) C(51) 106.2(9) yes
O(1) C(56) C(62) 108.7(10) yes
C(52) C(57) C(64) 121.9(16) yes
C(46) C(59) C(64) 119.9(14) yes
C(57) C(64) C(59) 120.5(13) yes
C(23) N(3) H(1) 113.8 no
C(48) N(3) H(1) 122.1 no
C(2) N(4) H(2) 123.7 no
C(40) N(4) H(2) 111.0 no
C(30) C(3) H(3) 120.6 no
C(33) C(3) H(3) 120.2 no
C(29) C(17) H(4) 120.9 no
C(39) C(17) H(4) 119.4 no
C(24) C(18) H(5) 119.8 no
C(37) C(18) H(5) 119.8 no
N(1) C(21) H(6) 118.4 no
C(31) C(21) H(6) 119.0 no
C(20) C(25) H(28) 119.5 no
C(44) C(25) H(28) 120.1 no
C(4) C(26) H(7) 120.0 no
C(29) C(26) H(7) 120.4 no
C(30) C(27) H(8) 120.6 no
C(36) C(27) H(8) 119.7 no
C(17) C(29) H(9) 119.9 no
C(26) C(29) H(9) 120.0 no
C(3) C(30) H(10) 120.4 no
C(27) C(30) H(10) 120.7 no
C(21) C(31) H(11) 120.3 no
C(37) C(31) H(11) 119.4 no
N(12) C(33) H(12) 118.4 no
C(3) C(33) H(12) 119.2 no
C(28) C(34) H(13) 119.7 no
C(41) C(34) H(13) 120.2 no
C(18) C(37) H(14) 121.1 no
C(31) C(37) H(14) 121.0 no
C(22) C(38) H(29) 119.4 no
C(44) C(38) H(29) 120.2 no
N(4) C(40) H(20) 108.5 no
N(4) C(40) H(21) 107.6 no
C(28) C(40) H(20) 108.2 no
C(28) C(40) H(21) 108.6 no
H(20) C(40) H(21) 109.5 no
C(34) C(41) H(16) 119.7 no
C(42) C(41) H(16) 120.1 no
C(41) C(42) H(17) 119.8 no
C(49) C(42) H(17) 121.0 no
C(28) C(43) H(18) 118.7 no
C(49) C(43) H(18) 120.2 no
C(25) C(44) H(30) 119.8 no
C(38) C(44) H(30) 120.0 no
C(46) C(45) H(22) 117.8 no
C(52) C(45) H(22) 119.3 no
N(3) C(48) H(31) 107.9 no
N(3) C(48) H(32) 108.7 no
C(46) C(48) H(31) 108.7 no
C(46) C(48) H(32) 107.8 no
H(31) C(48) H(32) 109.5 no
C(42) C(49) H(19) 119.3 no
C(43) C(49) H(19) 119.7 no
C(53) C(51) H(37) 110.1 no
C(53) C(51) H(38) 110.4 no
C(53) C(51) H(39) 107.8 no
H(37) C(51) H(38) 109.5 no
H(37) C(51) H(39) 109.5 no
H(38) C(51) H(39) 109.5 no
C(45) C(52) H(24) 119.8 no
C(57) C(52) H(24) 121.7 no
O(1) C(53) H(33) 110.7 no
O(1) C(53) H(34) 111.1 no
C(51) C(53) H(33) 110.3 no
C(51) C(53) H(34) 109.1 no
H(33) C(53) H(34) 109.5 no
O(1) C(56) H(35) 109.9 no
O(1) C(56) H(36) 109.3 no
C(62) C(56) H(35) 111.0 no
C(62) C(56) H(36) 108.5 no
H(35) C(56) H(36) 109.5 no
C(52) C(57) H(25) 118.5 no
C(64) C(57) H(25) 119.6 no
C(46) C(59) H(26) 118.8 no
C(64) C(59) H(26) 121.3 no
C(56) C(62) H(40) 110.9 no
C(56) C(62) H(41) 109.5 no
C(56) C(62) H(42) 108.0 no
H(40) C(62) H(41) 109.5 no
H(40) C(62) H(42) 109.5 no
H(41) C(62) H(42) 109.5 no
C(57) C(64) H(27) 120.4 no
C(59) C(64) H(27) 119.1 no

loop_
_geom_bond_atom_site_label_1
_geom_bond_atom_site_label_2
_geom_bond_distance
_geom_bond_publ_flag
Ru(1) S(2) 2.3707(19) yes
Ru(1) S(3) 2.376(2) yes
Ru(1) N(1) 2.100(7) yes
Ru(1) N(2) 2.056(6) yes
Ru(1) N(12) 2.112(8) yes
Ru(1) C(1) 2.027(8) yes
S(2) C(2) 1.730(8) yes
S(3) C(23) 1.736(8) yes
P(4) F(1) 1.566(9) yes
P(4) F(2) 1.613(5) yes
P(4) F(3) 1.576(8) yes
P(4) F(4) 1.645(4) yes
P(4) F(5) 1.602(8) yes
P(4) F(6) 1.541(10) yes
O(1) C(53) 1.434(13) yes
O(1) C(56) 1.458(14) yes
N(1) C(21) 1.376(13) yes
N(1) C(24) 1.403(9) yes
N(2) C(4) 1.373(9) yes
N(2) C(39) 1.389(12) yes
N(3) C(23) 1.357(10) yes
N(3) C(48) 1.461(11) yes
N(4) C(2) 1.346(8) yes
N(4) C(40) 1.472(12) yes
N(12) C(33) 1.377(9) yes
N(12) C(36) 1.382(11) yes
C(1) C(20) 1.454(9) yes
C(1) C(22) 1.460(12) yes
C(2) C(20) 1.451(12) yes
C(3) C(30) 1.412(14) yes
C(3) C(33) 1.410(14) yes
C(4) C(24) 1.499(13) yes
C(4) C(26) 1.408(11) yes
C(17) C(29) 1.403(12) yes
C(17) C(39) 1.413(12) yes
C(18) C(24) 1.418(12) yes
C(18) C(37) 1.399(15) yes
C(20) C(25) 1.418(13) yes
C(21) C(31) 1.409(12) yes
C(22) C(23) 1.477(10) yes
C(22) C(38) 1.428(13) yes
C(25) C(44) 1.408(14) yes
C(26) C(29) 1.406(15) yes
C(27) C(30) 1.398(11) yes
C(27) C(36) 1.420(14) yes
C(28) C(34) 1.416(14) yes
C(28) C(40) 1.535(14) yes
C(28) C(43) 1.407(11) yes
C(31) C(37) 1.410(12) yes
C(34) C(41) 1.429(15) yes
C(36) C(39) 1.495(10) yes
C(38) C(44) 1.392(11) yes
C(41) C(42) 1.407(13) yes
C(42) C(49) 1.395(17) yes
C(43) C(49) 1.400(17) yes
C(45) C(46) 1.403(16) yes
C(45) C(52) 1.432(19) yes
C(46) C(48) 1.545(16) yes
C(46) C(59) 1.387(15) yes
C(51) C(53) 1.492(14) yes
C(52) C(57) 1.355(16) yes
C(56) C(62) 1.460(19) yes
C(57) C(64) 1.33(2) yes
C(59) C(64) 1.47(2) yes
N(3) H(1) 1.086 no
N(4) H(2) 0.989 no
C(3) H(3) 0.950 no
C(17) H(4) 0.950 no
C(18) H(5) 0.950 no
C(21) H(6) 0.950 no
C(25) H(28) 0.950 no
C(26) H(7) 0.950 no
C(27) H(8) 0.950 no
C(29) H(9) 0.950 no
C(30) H(10) 0.950 no
C(31) H(11) 0.950 no
C(33) H(12) 0.950 no
C(34) H(13) 0.950 no
C(37) H(14) 0.950 no
C(38) H(29) 0.950 no
C(40) H(20) 0.950 no
C(40) H(21) 0.950 no
C(41) H(16) 0.950 no
C(42) H(17) 0.950 no
C(43) H(18) 0.950 no
C(44) H(30) 0.950 no
C(45) H(22) 0.950 no
C(48) H(31) 0.950 no
C(48) H(32) 0.950 no
C(49) H(19) 0.950 no
C(51) H(37) 0.950 no
C(51) H(38) 0.950 no
C(51) H(39) 0.950 no
C(52) H(24) 0.950 no
C(53) H(33) 0.950 no
C(53) H(34) 0.950 no
C(56) H(35) 0.950 no
C(56) H(36) 0.950 no
C(57) H(25) 0.950 no
C(59) H(26) 0.950 no
C(62) H(40) 0.950 no
C(62) H(41) 0.950 no
C(62) H(42) 0.950 no
C(64) H(27) 0.950 no

loop_
_geom_contact_atom_site_label_1
_geom_contact_atom_site_label_2
_geom_contact_distance
_geom_contact_site_symmetry_2
F(1) C(25) 3.574(14) 1_655
F(2) N(3) 3.175(12) 2_666
F(2) C(48) 3.542(15) 2_666
F(2) C(51) 3.308(13) .
F(2) C(53) 3.495(13) .
F(3) C(26) 3.243(10) 2_667
F(3) C(51) 3.567(12) 2_676
F(4) N(4) 2.962(7) 1_655
F(4) C(26) 3.583(9) 2_667
F(4) C(30) 3.350(12) .
F(4) C(40) 3.422(10) 1_655
F(5) N(3) 3.146(10) 2_666
F(5) C(3) 3.541(13) .
F(5) C(30) 3.556(11) .
F(5) C(38) 3.473(11) 2_666
F(6) C(18) 3.582(13) 2_667
F(6) C(48) 3.185(11) 1_565
O(1) C(42) 3.420(12) 2_676
N(3) F(2) 3.175(12) 2_666
N(3) F(5) 3.146(10) 2_666
N(4) F(4) 2.962(7) 1_455
C(3) F(5) 3.541(13) .
C(3) C(29) 3.512(12) 2_667
C(17) C(27) 3.536(10) 2_667
C(17) C(34) 3.483(11) 2_667
C(17) C(41) 3.360(10) 2_667
C(18) F(6) 3.582(13) 2_667
C(24) C(37) 3.549(10) 2_657
C(25) F(1) 3.574(14) 1_455
C(26) F(3) 3.243(10) 2_667
C(26) F(4) 3.583(9) 2_667
C(27) C(17) 3.536(10) 2_667
C(27) C(62) 3.599(16) 2_766
C(29) C(3) 3.512(12) 2_667
C(29) C(30) 3.449(10) 2_667
C(29) C(42) 3.576(11) 2_667
C(30) F(4) 3.350(12) .
C(30) F(5) 3.556(11) .
C(30) C(29) 3.449(10) 2_667
C(31) C(34) 3.385(10) 2_567
C(34) C(17) 3.483(11) 2_667
C(34) C(31) 3.385(10) 2_567
C(37) C(24) 3.549(10) 2_657
C(38) F(5) 3.473(11) 2_666
C(40) F(4) 3.422(10) 1_455
C(41) C(17) 3.360(10) 2_667
C(42) O(1) 3.420(12) 2_676
C(42) C(29) 3.576(11) 2_667
C(44) C(44) 3.592(12) 2_566
C(48) F(2) 3.542(15) 2_666
C(48) F(6) 3.185(11) 1_545
C(51) F(2) 3.308(13) .
C(51) F(3) 3.567(12) 2_676
C(53) F(2) 3.495(13) .
C(62) C(27) 3.599(16) 2_766
S(2) H(4) 3.130 2_667
S(2) H(8) 2.886 2_667
S(2) H(20) 3.150 2_567
S(2) H(21) 3.342 2_567
S(3) H(5) 3.451 2_657
S(3) H(14) 3.074 2_657
S(3) H(41) 3.175 2_766
P(4) H(1) 3.130 2_666
P(4) H(2) 3.355 1_655
P(4) H(10) 3.493 .
P(4) H(18) 3.483 1_655
P(4) H(28) 3.577 1_655
F(1) H(2) 2.952 1_655
F(1) H(18) 2.669 1_655
F(1) H(25) 3.285 2_766
F(1) H(27) 3.123 2_766
F(1) H(28) 3.024 1_655
F(1) H(29) 3.456 2_666
F(1) H(33) 3.146 .
F(2) H(1) 2.486 2_666
F(2) H(29) 3.241 2_666
F(2) H(31) 3.573 1_565
F(2) H(32) 2.906 1_565
F(2) H(32) 2.950 2_666
F(2) H(33) 2.983 .
F(2) H(38) 2.490 .
F(3) H(1) 3.207 2_666
F(3) H(3) 3.179 .
F(3) H(7) 2.555 2_667
F(3) H(9) 3.537 2_667
F(3) H(10) 3.283 .
F(3) H(32) 2.969 2_666
F(3) H(37) 3.225 2_676
F(3) H(38) 3.086 2_676
F(4) H(2) 2.031 1_655
F(4) H(5) 3.447 2_667
F(4) H(7) 3.225 2_667
F(4) H(10) 2.440 .
F(4) H(18) 2.962 1_655
F(4) H(20) 3.028 1_655
F(4) H(28) 2.913 1_655
F(5) H(1) 2.126 2_666
F(5) H(2) 3.550 1_655
F(5) H(3) 2.908 .
F(5) H(10) 2.942 .
F(5) H(28) 2.865 1_655
F(5) H(29) 2.562 2_666
F(5) H(32) 3.566 2_666
F(6) H(5) 2.899 2_667
F(6) H(7) 3.441 2_667
F(6) H(18) 3.010 1_655
F(6) H(31) 2.524 1_565
F(6) H(32) 3.003 1_565
O(1) H(6) 3.201 2_666
O(1) H(17) 2.677 2_676
O(1) H(19) 3.111 2_676
N(1) H(20) 3.078 2_567
N(2) H(14) 3.565 2_657
N(3) H(38) 3.420 2_666
N(4) H(21) 3.229 2_567
N(12) H(4) 3.427 2_667
N(12) H(41) 3.337 2_766
C(1) H(25) 3.475 2_666
C(2) H(21) 3.213 2_567
C(3) H(9) 3.280 2_667
C(3) H(40) 3.464 2_766
C(17) H(16) 3.488 2_667
C(18) H(20) 3.326 2_567
C(20) H(25) 3.140 2_666
C(21) H(20) 3.329 2_567
C(21) H(39) 3.097 2_666
C(22) H(24) 3.479 2_666
C(22) H(25) 3.570 2_666
C(23) H(39) 3.600 2_666
C(24) H(20) 3.057 2_567
C(25) H(25) 3.096 2_666
C(26) H(10) 3.541 2_667
C(26) H(11) 3.571 2_657
C(26) H(37) 3.032 1_546
C(26) H(39) 3.516 1_546
C(27) H(13) 3.427 2_667
C(27) H(40) 2.978 2_766
C(27) H(41) 3.510 2_766
C(28) H(4) 3.344 2_667
C(29) H(37) 3.084 1_546
C(30) H(9) 3.592 2_667
C(30) H(40) 3.005 2_766
C(31) H(13) 3.513 2_567
C(31) H(17) 3.366 1_545
C(31) H(39) 3.456 2_666
C(33) H(41) 3.480 2_766
C(34) H(4) 3.007 2_667
C(34) H(8) 3.352 2_667
C(34) H(11) 3.260 2_567
C(34) H(42) 3.296 1_456
C(36) H(4) 3.452 2_667
C(36) H(40) 3.437 2_766
C(36) H(41) 3.329 2_766
C(38) H(24) 3.568 2_666
C(38) H(25) 3.507 2_666
C(38) H(30) 3.237 2_566
C(38) H(33) 3.043 2_666
C(40) H(21) 3.439 2_567
C(41) H(4) 3.257 2_667
C(41) H(11) 3.377 1_565
C(41) H(11) 3.258 2_567
C(41) H(16) 3.156 2_577
C(41) H(17) 3.337 2_577
C(41) H(42) 3.205 1_456
C(42) H(9) 3.423 2_667
C(42) H(11) 3.143 1_565
C(42) H(16) 3.060 2_577
C(42) H(42) 3.286 2_676
C(43) H(27) 3.300 2_666
C(44) H(25) 3.297 2_666
C(44) H(30) 2.924 2_566
C(44) H(33) 3.471 2_666
C(44) H(36) 3.138 2_666
C(45) H(3) 3.287 2_666
C(45) H(12) 3.419 2_666
C(45) H(24) 3.532 2_666
C(45) H(35) 3.291 2_766
C(45) H(36) 3.591 2_766
C(45) H(41) 3.514 2_766
C(46) H(3) 3.373 2_666
C(46) H(35) 3.316 2_766
C(49) H(9) 3.528 2_667
C(49) H(27) 3.381 2_666
C(49) H(34) 3.578 2_676
C(51) H(6) 3.388 2_666
C(51) H(7) 3.001 1_564
C(51) H(9) 3.534 1_564
C(51) H(17) 3.556 2_676
C(51) H(26) 3.339 1_565
C(52) H(12) 2.833 2_666
C(52) H(22) 3.422 2_666
C(52) H(35) 3.337 2_766
C(52) H(36) 3.074 2_766
C(53) H(17) 3.505 2_676
C(53) H(19) 3.339 2_676
C(53) H(26) 3.335 1_565
C(53) H(29) 3.473 2_666
C(56) H(17) 3.467 2_676
C(56) H(19) 3.325 2_676
C(57) H(12) 2.976 2_666
C(57) H(35) 3.370 2_766
C(57) H(36) 3.156 2_766
C(59) H(34) 3.510 1_545
C(59) H(35) 3.333 2_766
C(62) H(13) 3.274 1_654
C(62) H(16) 3.436 1_654
C(62) H(17) 3.469 2_676
C(64) H(35) 3.365 2_766
H(1) P(4) 3.130 2_666
H(1) F(2) 2.486 2_666
H(1) F(3) 3.207 2_666
H(1) F(5) 2.126 2_666
H(1) H(3) 3.476 2_666
H(1) H(33) 3.576 2_666
H(1) H(38) 3.245 2_666
H(2) P(4) 3.355 1_455
H(2) F(1) 2.952 1_455
H(2) F(4) 2.031 1_455
H(2) F(5) 3.550 1_455
H(2) H(10) 3.001 1_455
H(3) F(3) 3.179 .
H(3) F(5) 2.908 .
H(3) C(45) 3.287 2_666
H(3) C(46) 3.373 2_666
H(3) H(1) 3.476 2_666
H(3) H(9) 3.362 2_667
H(3) H(22) 3.472 2_666
H(4) S(2) 3.130 2_667
H(4) N(12) 3.427 2_667
H(4) C(28) 3.344 2_667
H(4) C(34) 3.007 2_667
H(4) C(36) 3.452 2_667
H(4) C(41) 3.257 2_667
H(4) H(13) 3.199 2_667
H(4) H(16) 3.574 2_667
H(5) S(3) 3.451 2_657
H(5) F(4) 3.447 2_667
H(5) F(6) 2.899 2_667
H(6) O(1) 3.201 2_666
H(6) C(51) 3.388 2_666
H(6) H(13) 3.527 2_567
H(6) H(39) 2.465 2_666
H(7) F(3) 2.555 2_667
H(7) F(4) 3.225 2_667
H(7) F(6) 3.441 2_667
H(7) C(51) 3.001 1_546
H(7) H(37) 2.494 1_546
H(7) H(38) 3.186 1_546
H(7) H(39) 2.861 1_546
H(8) S(2) 2.886 2_667
H(8) C(34) 3.352 2_667
H(8) H(13) 2.838 2_667
H(8) H(21) 3.435 2_667
H(8) H(40) 3.217 2_766
H(9) F(3) 3.537 2_667
H(9) C(3) 3.280 2_667
H(9) C(30) 3.592 2_667
H(9) C(42) 3.423 2_667
H(9) C(49) 3.528 2_667
H(9) C(51) 3.534 1_546
H(9) H(3) 3.362 2_667
H(9) H(37) 2.601 1_546
H(10) P(4) 3.493 .
H(10) F(3) 3.283 .
H(10) F(4) 2.440 .
H(10) F(5) 2.942 .
H(10) C(26) 3.541 2_667
H(10) H(2) 3.001 1_655
H(10) H(28) 2.985 1_655
H(10) H(40) 3.288 2_766
H(11) C(26) 3.571 2_657
H(11) C(34) 3.260 2_567
H(11) C(41) 3.377 1_545
H(11) C(41) 3.258 2_567
H(11) C(42) 3.143 1_545
H(11) H(13) 3.376 2_567
H(11) H(16) 2.911 1_545
H(11) H(16) 3.379 2_567
H(11) H(17) 2.432 1_545
H(11) H(39) 3.180 2_666
H(12) C(45) 3.419 2_666
H(12) C(52) 2.833 2_666
H(12) C(57) 2.976 2_666
H(12) H(24) 2.940 2_666
H(12) H(25) 3.145 2_666
H(13) C(27) 3.427 2_667
H(13) C(31) 3.513 2_567
H(13) C(62) 3.274 1_456
H(13) H(4) 3.199 2_667
H(13) H(6) 3.527 2_567
H(13) H(8) 2.838 2_667
H(13) H(11) 3.376 2_567
H(13) H(40) 2.939 1_456
H(13) H(42) 2.733 1_456
H(14) S(3) 3.074 2_657
H(14) N(2) 3.565 2_657
H(14) H(16) 3.419 1_545
H(16) C(17) 3.488 2_667
H(16) C(41) 3.156 2_577
H(16) C(42) 3.060 2_577
H(16) C(62) 3.436 1_456
H(16) H(4) 3.574 2_667
H(16) H(11) 2.911 1_565
H(16) H(11) 3.379 2_567
H(16) H(14) 3.419 1_565
H(16) H(16) 2.956 2_577
H(16) H(17) 2.769 2_577
H(16) H(42) 2.542 1_456
H(17) O(1) 2.677 2_676
H(17) C(31) 3.366 1_565
H(17) C(41) 3.337 2_577
H(17) C(51) 3.556 2_676
H(17) C(53) 3.505 2_676
H(17) C(56) 3.467 2_676
H(17) C(62) 3.469 2_676
H(17) H(11) 2.432 1_565
H(17) H(16) 2.769 2_577
H(17) H(34) 3.591 2_676
H(17) H(37) 3.232 2_676
H(17) H(39) 3.393 2_676
H(17) H(42) 2.694 2_676
H(18) P(4) 3.483 1_455
H(18) F(1) 2.669 1_455
H(18) F(4) 2.962 1_455
H(18) F(6) 3.010 1_455
H(18) H(27) 2.836 2_666
H(19) O(1) 3.111 2_676
H(19) C(53) 3.339 2_676
H(19) C(56) 3.325 2_676
H(19) H(27) 3.008 2_666
H(19) H(34) 2.798 2_676
H(19) H(35) 2.816 2_676
H(19) H(37) 3.459 2_676
H(19) H(42) 3.464 2_676
H(20) S(2) 3.150 2_567
H(20) F(4) 3.028 1_455
H(20) N(1) 3.078 2_567
H(20) C(18) 3.326 2_567
H(20) C(21) 3.329 2_567
H(20) C(24) 3.057 2_567
H(21) S(2) 3.342 2_567
H(21) N(4) 3.229 2_567
H(21) C(2) 3.213 2_567
H(21) C(40) 3.439 2_567
H(21) H(8) 3.435 2_667
H(21) H(21) 2.910 2_567
H(22) C(52) 3.422 2_666
H(22) H(3) 3.472 2_666
H(22) H(22) 3.423 2_666
H(22) H(24) 2.797 2_666
H(22) H(41) 3.434 2_766
H(24) C(22) 3.479 2_666
H(24) C(38) 3.568 2_666
H(24) C(45) 3.532 2_666
H(24) H(12) 2.940 2_666
H(24) H(22) 2.797 2_666
H(24) H(36) 3.210 2_766
H(25) F(1) 3.285 2_766
H(25) C(1) 3.475 2_666
H(25) C(20) 3.140 2_666
H(25) C(22) 3.570 2_666
H(25) C(25) 3.096 2_666
H(25) C(38) 3.507 2_666
H(25) C(44) 3.297 2_666
H(25) H(12) 3.145 2_666
H(25) H(28) 3.487 2_666
H(25) H(36) 3.344 2_766
H(26) C(51) 3.339 1_545
H(26) C(53) 3.335 1_545
H(26) H(34) 2.637 1_545
H(26) H(37) 2.958 1_545
H(26) H(38) 3.280 1_545
H(27) F(1) 3.123 2_766
H(27) C(43) 3.300 2_666
H(27) C(49) 3.381 2_666
H(27) H(18) 2.836 2_666
H(27) H(19) 3.008 2_666
H(28) P(4) 3.577 1_455
H(28) F(1) 3.024 1_455
H(28) F(4) 2.913 1_455
H(28) F(5) 2.865 1_455
H(28) H(10) 2.985 1_455
H(28) H(25) 3.487 2_666
H(28) H(40) 3.514 2_666
H(29) F(1) 3.456 2_666
H(29) F(2) 3.241 2_666
H(29) F(5) 2.562 2_666
H(29) C(53) 3.473 2_666
H(29) H(30) 3.025 2_566
H(29) H(33) 2.676 2_666
H(29) H(38) 3.518 2_666
H(30) C(38) 3.237 2_566
H(30) C(44) 2.924 2_566
H(30) H(29) 3.025 2_566
H(30) H(30) 2.451 2_566
H(30) H(33) 3.418 2_666
H(30) H(36) 2.755 2_666
H(31) F(2) 3.573 1_545
H(31) F(6) 2.524 1_545
H(32) F(2) 2.906 1_545
H(32) F(2) 2.950 2_666
H(32) F(3) 2.969 2_666
H(32) F(5) 3.566 2_666
H(32) F(6) 3.003 1_545
H(32) H(38) 3.430 1_545
H(33) F(1) 3.146 .
H(33) F(2) 2.983 .
H(33) C(38) 3.043 2_666
H(33) C(44) 3.471 2_666
H(33) H(1) 3.576 2_666
H(33) H(29) 2.676 2_666
H(33) H(30) 3.418 2_666
H(34) C(49) 3.578 2_676
H(34) C(59) 3.510 1_565
H(34) H(17) 3.591 2_676
H(34) H(19) 2.798 2_676
H(34) H(26) 2.637 1_565
H(35) C(45) 3.291 2_766
H(35) C(46) 3.316 2_766
H(35) C(52) 3.337 2_766
H(35) C(57) 3.370 2_766
H(35) C(59) 3.333 2_766
H(35) C(64) 3.365 2_766
H(35) H(19) 2.816 2_676
H(36) C(44) 3.138 2_666
H(36) C(45) 3.591 2_766
H(36) C(52) 3.074 2_766
H(36) C(57) 3.156 2_766
H(36) H(24) 3.210 2_766
H(36) H(25) 3.344 2_766
H(36) H(30) 2.755 2_666
H(37) F(3) 3.225 2_676
H(37) C(26) 3.032 1_564
H(37) C(29) 3.084 1_564
H(37) H(7) 2.494 1_564
H(37) H(9) 2.601 1_564
H(37) H(17) 3.232 2_676
H(37) H(19) 3.459 2_676
H(37) H(26) 2.958 1_565
H(38) F(2) 2.490 .
H(38) F(3) 3.086 2_676
H(38) N(3) 3.420 2_666
H(38) H(1) 3.245 2_666
H(38) H(7) 3.186 1_564
H(38) H(26) 3.280 1_565
H(38) H(29) 3.518 2_666
H(38) H(32) 3.430 1_565
H(39) C(21) 3.097 2_666
H(39) C(23) 3.600 2_666
H(39) C(26) 3.516 1_564
H(39) C(31) 3.456 2_666
H(39) H(6) 2.465 2_666
H(39) H(7) 2.861 1_564
H(39) H(11) 3.180 2_666
H(39) H(17) 3.393 2_676
H(40) C(3) 3.464 2_766
H(40) C(27) 2.978 2_766
H(40) C(30) 3.005 2_766
H(40) C(36) 3.437 2_766
H(40) H(8) 3.217 2_766
H(40) H(10) 3.288 2_766
H(40) H(13) 2.939 1_654
H(40) H(28) 3.514 2_666
H(41) S(3) 3.175 2_766
H(41) N(12) 3.337 2_766
H(41) C(27) 3.510 2_766
H(41) C(33) 3.480 2_766
H(41) C(36) 3.329 2_766
H(41) C(45) 3.514 2_766
H(41) H(22) 3.434 2_766
H(42) C(34) 3.296 1_654
H(42) C(41) 3.205 1_654
H(42) C(42) 3.286 2_676
H(42) H(13) 2.733 1_654
H(42) H(16) 2.542 1_654
H(42) H(17) 2.694 2_676
H(42) H(19) 3.464 2_676

loop_
_geom_torsion_atom_site_label_1
_geom_torsion_atom_site_label_2
_geom_torsion_atom_site_label_3
_geom_torsion_atom_site_label_4
_geom_torsion
S(2) Ru(1) S(3) C(23) -17.7(5)
S(3) Ru(1) S(2) C(2) 22.9(5)
S(2) Ru(1) N(1) C(21) 96.3(5)
S(2) Ru(1) N(1) C(24) -85.2(4)
N(1) Ru(1) S(2) C(2) -93.1(3)
S(2) Ru(1) N(2) C(4) 84.7(4)
S(2) Ru(1) N(2) C(39) -84.8(4)
N(2) Ru(1) S(2) C(2) -171.5(3)
S(2) Ru(1) N(12) C(33) -93.3(5)
S(2) Ru(1) N(12) C(36) 91.1(4)
N(12) Ru(1) S(2) C(2) 110.4(3)
S(2) Ru(1) C(1) C(20) -8.0(7)
S(2) Ru(1) C(1) C(22) 178.1(7)
C(1) Ru(1) S(2) C(2) 3.9(4)
S(3) Ru(1) N(1) C(21) -69.3(5)
S(3) Ru(1) N(1) C(24) 109.2(4)
N(1) Ru(1) S(3) C(23) 98.4(3)
S(3) Ru(1) N(2) C(4) -99.4(4)
S(3) Ru(1) N(2) C(39) 91.1(4)
N(2) Ru(1) S(3) C(23) 177.1(3)
S(3) Ru(1) N(12) C(33) 70.7(5)
S(3) Ru(1) N(12) C(36) -104.9(4)
N(12) Ru(1) S(3) C(23) -105.3(3)
S(3) Ru(1) C(1) C(20) 177.2(7)
S(3) Ru(1) C(1) C(22) 3.3(7)
C(1) Ru(1) S(3) C(23) 1.3(4)
N(1) Ru(1) N(2) C(4) -8.9(4)
N(1) Ru(1) N(2) C(39) -178.4(5)
N(2) Ru(1) N(1) C(21) -173.0(6)
N(2) Ru(1) N(1) C(24) 5.4(4)
N(1) Ru(1) N(12) C(33) 166.6(5)
N(1) Ru(1) N(12) C(36) -8.9(9)
N(12) Ru(1) N(1) C(21) -164.4(5)
N(12) Ru(1) N(1) C(24) 14.1(8)
N(1) Ru(1) C(1) C(20) 84.9(7)
N(1) Ru(1) C(1) C(22) -89.0(7)
C(1) Ru(1) N(1) C(21) 13.4(6)
C(1) Ru(1) N(1) C(24) -168.2(4)
N(2) Ru(1) N(12) C(33) 175.3(6)
N(2) Ru(1) N(12) C(36) -0.3(4)
N(12) Ru(1) N(2) C(4) 174.6(5)
N(12) Ru(1) N(2) C(39) 5.1(4)
N(2) Ru(1) C(1) C(20) 30(2)
N(2) Ru(1) C(1) C(22) -144(2)
C(1) Ru(1) N(2) C(4) 47(2)
C(1) Ru(1) N(2) C(39) -122(2)
N(12) Ru(1) C(1) C(20) -96.1(7)
N(12) Ru(1) C(1) C(22) 90.0(7)
C(1) Ru(1) N(12) C(33) -11.0(6)
C(1) Ru(1) N(12) C(36) 173.4(5)
Ru(1) S(2) C(2) N(4) -179.8(4)
Ru(1) S(2) C(2) C(20) -0.2(4)
Ru(1) S(3) C(23) N(3) 173.0(7)
Ru(1) S(3) C(23) C(22) -5.8(7)
C(53) O(1) C(56) C(62) -176.1(12)
C(56) O(1) C(53) C(51) 179.0(11)
Ru(1) N(1) C(21) C(31) 177.2(5)
Ru(1) N(1) C(24) C(4) -1.8(7)
Ru(1) N(1) C(24) C(18) -179.1(5)
C(21) N(1) C(24) C(4) 176.8(5)
C(21) N(1) C(24) C(18) -0.5(9)
C(24) N(1) C(21) C(31) -1.2(10)
Ru(1) N(2) C(4) C(24) 10.3(7)
Ru(1) N(2) C(4) C(26) -169.8(4)
Ru(1) N(2) C(39) C(17) 170.7(5)
Ru(1) N(2) C(39) C(36) -8.6(7)
C(4) N(2) C(39) C(17) 1.6(9)
C(4) N(2) C(39) C(36) -177.7(5)
C(39) N(2) C(4) C(24) 179.3(5)
C(39) N(2) C(4) C(26) -0.8(9)
C(23) N(3) C(48) C(46) -94.0(10)
C(48) N(3) C(23) S(3) -1.1(13)
C(48) N(3) C(23) C(22) 177.6(9)
C(2) N(4) C(40) C(28) 81.6(9)
C(40) N(4) C(2) S(2) 5.1(12)
C(40) N(4) C(2) C(20) -174.6(8)
Ru(1) N(12) C(33) C(3) -175.7(5)
Ru(1) N(12) C(36) C(27) 176.4(5)
Ru(1) N(12) C(36) C(39) -4.1(7)
C(33) N(12) C(36) C(27) 0.4(9)
C(33) N(12) C(36) C(39) 179.9(4)
C(36) N(12) C(33) C(3) -0.2(8)
Ru(1) C(1) C(20) C(2) 10.1(11)
Ru(1) C(1) C(20) C(25) -168.7(7)
Ru(1) C(1) C(22) C(23) -7.8(11)
Ru(1) C(1) C(22) C(38) 169.8(7)
C(20) C(1) C(22) C(23) 177.9(7)
C(20) C(1) C(22) C(38) -4.5(13)
C(22) C(1) C(20) C(2) -175.6(7)
C(22) C(1) C(20) C(25) 5.7(12)
S(2) C(2) C(20) C(1) -5.6(11)
S(2) C(2) C(20) C(25) 173.2(7)
N(4) C(2) C(20) C(1) 174.1(8)
N(4) C(2) C(20) C(25) -7.2(14)
C(30) C(3) C(33) N(12) -0.4(10)
C(33) C(3) C(30) C(27) 0.9(11)
N(2) C(4) C(24) N(1) -5.3(8)
N(2) C(4) C(24) C(18) 172.0(6)
N(2) C(4) C(26) C(29) -0.1(8)
C(24) C(4) C(26) C(29) 179.8(6)
C(26) C(4) C(24) N(1) 174.9(6)
C(26) C(4) C(24) C(18) -7.9(11)
C(29) C(17) C(39) N(2) -1.6(10)
C(29) C(17) C(39) C(36) 177.6(6)
C(39) C(17) C(29) C(26) 0.8(10)
C(24) C(18) C(37) C(31) 0.6(10)
C(37) C(18) C(24) N(1) 0.8(10)
C(37) C(18) C(24) C(4) -176.3(6)
C(1) C(20) C(25) C(44) -3.4(14)
C(2) C(20) C(25) C(44) 178.0(9)
N(1) C(21) C(31) C(37) 2.6(11)
C(1) C(22) C(23) S(3) 8.8(11)
C(1) C(22) C(23) N(3) -170.1(8)
C(1) C(22) C(38) C(44) 0.9(15)
C(23) C(22) C(38) C(44) 178.3(9)
C(38) C(22) C(23) S(3) -168.8(7)
C(38) C(22) C(23) N(3) 12.4(14)
C(20) C(25) C(44) C(38) -0.6(13)
C(4) C(26) C(29) C(17) 0.1(9)
C(30) C(27) C(36) N(12) 0.0(10)
C(30) C(27) C(36) C(39) -179.4(7)
C(36) C(27) C(30) C(3) -0.7(11)
C(34) C(28) C(40) N(4) -143.0(6)
C(40) C(28) C(34) C(41) -174.2(6)
C(34) C(28) C(43) C(49) -1.6(12)
C(43) C(28) C(34) C(41) 1.5(11)
C(40) C(28) C(43) C(49) 174.0(7)
C(43) C(28) C(40) N(4) 41.5(9)
C(21) C(31) C(37) C(18) -2.2(11)
C(28) C(34) C(41) C(42) -1.1(11)
N(12) C(36) C(39) N(2) 8.1(8)
N(12) C(36) C(39) C(17) -171.1(7)
C(27) C(36) C(39) N(2) -172.4(6)
C(27) C(36) C(39) C(17) 8.4(11)
C(22) C(38) C(44) C(25) 1.8(15)
C(34) C(41) C(42) C(49) 0.8(12)
C(41) C(42) C(49) C(43) -0.9(13)
C(28) C(43) C(49) C(42) 1.4(13)
C(46) C(45) C(52) C(57) 0.7(15)
C(52) C(45) C(46) C(48) 177.0(9)
C(52) C(45) C(46) C(59) -0.7(14)
C(45) C(46) C(48) N(3) 26.3(13)
C(45) C(46) C(59) C(64) 0.3(11)
C(48) C(46) C(59) C(64) -177.4(10)
C(59) C(46) C(48) N(3) -156.1(9)
C(45) C(52) C(57) C(64) -0.3(14)
C(52) C(57) C(64) C(59) -0.1(19)
C(46) C(59) C(64) C(57) 0.0(19)
